data_1555812
loop_
_publ_author_name
'Liu, Yang'
'Long, Chao'
'Zhao, Liang'
'Wang, Mei-Xiang'

_publ_section_title
;
 Functionalization of Azacalixaromatics by Cu(II)-Catalyzed Oxidative
 Cross-Coupling Reaction between the Arene C-H Bond and Boronic Acids.
;
_journal_issue 19
_journal_name_full 'Organic letters'
_journal_page_first 5078
_journal_page_last 5081
_journal_paper_doi 10.1021/acs.orglett.6b02530
_journal_volume 18
_journal_year 2016
_chemical_formula_moiety 'C35 H31 N7'
_chemical_formula_sum 'C35 H31 N7'
_chemical_formula_weight 549.67
_space_group_crystal_system monoclinic
_space_group_IT_number 14
_space_group_name_Hall '-P 2ybc'
_space_group_name_H-M_alt 'P 1 21/c 1'
_atom_sites_solution_hydrogens geom
_atom_sites_solution_primary iterative
_audit_creation_date 2015-07-01
_audit_creation_method
;
Olex2 1.2
(compiled 2015.01.26 svn.r3150 for OlexSys, GUI svn.r4998)
;
_cell_angle_alpha 90
_cell_angle_beta 101.794(8)
_cell_angle_gamma 90
_cell_formula_units_Z 4
_cell_length_a 17.2960(12)
_cell_length_b 10.5965(7)
_cell_length_c 15.8781(12)
_cell_measurement_reflns_used 1837
_cell_measurement_temperature 180.00(10)
_cell_measurement_theta_max 22.9010
_cell_measurement_theta_min 3.7070
_cell_volume 2848.7(4)
_computing_cell_refinement
;
CrysAlisPro, Agilent Technologies,
Version 1.171.36.32 (release 02-08-2013 CrysAlis171 .NET)
(compiled Aug  2 2013,16:46:58)
;
_computing_data_collection
;
CrysAlisPro, Agilent Technologies,
Version 1.171.36.32 (release 02-08-2013 CrysAlis171 .NET)
(compiled Aug  2 2013,16:46:58)
;
_computing_data_reduction
;
CrysAlisPro, Agilent Technologies,
Version 1.171.36.32 (release 02-08-2013 CrysAlis171 .NET)
(compiled Aug  2 2013,16:46:58)
;
_computing_molecular_graphics 'Olex2 (Dolomanov et al., 2009)'
_computing_publication_material 'Olex2 (Dolomanov et al., 2009)'
_computing_structure_refinement 'ShelXL (Sheldrick, 2008)'
_computing_structure_solution
;
Superflip (Palatinus & Chapuis, 2007;Palatinus & van der Lee, 2008;
Palatinus et al., 2012)
;
_diffrn_ambient_temperature 180.00(10)
_diffrn_detector_area_resol_mean 10.3914
_diffrn_measured_fraction_theta_full 0.995
_diffrn_measured_fraction_theta_max 0.994
_diffrn_measurement_details
;
#__ type_ start__ end____ width___ exp.time_
  1 omega  -18.00   83.00   1.0000    2.0000
omega____ theta____ kappa____ phi______ frames
    -       10.5454   57.0000  150.0000 101

#__ type_ start__ end____ width___ exp.time_
  2 omega   35.00   98.00   1.0000    2.0000
omega____ theta____ kappa____ phi______ frames
    -       10.5454  178.0000   30.0000 63
;
_diffrn_measurement_device_type 'SuperNova, Dual, Cu at zero, Atlas'
_diffrn_measurement_method '\w scans'
_diffrn_orient_matrix_UB_11 -0.0269315000
_diffrn_orient_matrix_UB_12 -0.0352970000
_diffrn_orient_matrix_UB_13 -0.0308195000
_diffrn_orient_matrix_UB_21 0.0145508000
_diffrn_orient_matrix_UB_22 -0.0566839000
_diffrn_orient_matrix_UB_23 0.0212457000
_diffrn_orient_matrix_UB_31 -0.0285949000
_diffrn_orient_matrix_UB_32 0.0044189000
_diffrn_orient_matrix_UB_33 0.0261378000
_diffrn_radiation_monochromator mirror
_diffrn_radiation_type MoK\a
_diffrn_radiation_wavelength 0.71073
_diffrn_reflns_av_R_equivalents 0.0490
_diffrn_reflns_av_unetI/netI 0.0834
_diffrn_reflns_Laue_measured_fraction_full 0.995
_diffrn_reflns_Laue_measured_fraction_max 0.994
_diffrn_reflns_limit_h_max 20
_diffrn_reflns_limit_h_min -21
_diffrn_reflns_limit_k_max 13
_diffrn_reflns_limit_k_min -9
_diffrn_reflns_limit_l_max 14
_diffrn_reflns_limit_l_min -19
_diffrn_reflns_number 10968
_diffrn_reflns_point_group_measured_fraction_full 0.995
_diffrn_reflns_point_group_measured_fraction_max 0.994
_diffrn_reflns_theta_full 25.242
_diffrn_reflns_theta_max 26.022
_diffrn_reflns_theta_min 3.175
_diffrn_source 'SuperNova (Mo) X-ray Source'
_exptl_absorpt_coefficient_mu 0.078
_exptl_absorpt_correction_T_max 1.00000
_exptl_absorpt_correction_T_min 0.96691
_exptl_absorpt_correction_type multi-scan
_exptl_absorpt_process_details
;
CrysAlisPro, Agilent Technologies,
Version 1.171.36.32 (release 02-08-2013 CrysAlis171 .NET)
(compiled Aug  2 2013,16:46:58)
Empirical absorption correction using spherical harmonics,
 implemented in SCALE3 ABSPACK scaling algorithm.
;
_exptl_crystal_colour
;
;
_exptl_crystal_density_diffrn 1.282
_exptl_crystal_description
;
;
_exptl_crystal_F_000 1160
_exptl_crystal_size_max 0.1
_exptl_crystal_size_mid 0.1
_exptl_crystal_size_min 0.05
_refine_diff_density_max 0.225
_refine_diff_density_min -0.216
_refine_diff_density_rms 0.047
_refine_ls_extinction_coef 0.0057(6)
_refine_ls_extinction_expression Fc^*^=kFc[1+0.001xFc^2^\l^3^/sin(2\q)]^-1/4^
_refine_ls_extinction_method SHELXL
_refine_ls_goodness_of_fit_ref 1.076
_refine_ls_hydrogen_treatment constr
_refine_ls_matrix_type full
_refine_ls_number_parameters 384
_refine_ls_number_reflns 5582
_refine_ls_number_restraints 0
_refine_ls_restrained_S_all 1.076
_refine_ls_R_factor_all 0.1145
_refine_ls_R_factor_gt 0.0570
_refine_ls_shift/su_max 0.000
_refine_ls_shift/su_mean 0.000
_refine_ls_structure_factor_coef Fsqd
_refine_ls_weighting_details 'w=1/[\s^2^(Fo^2^)+(0.0415P)^2^+0.2348P] where P=(Fo^2^+2Fc^2^)/3'
_refine_ls_weighting_scheme calc
_refine_ls_wR_factor_gt 0.1082
_refine_ls_wR_factor_ref 0.1386
_reflns_Friedel_coverage 0.000
_reflns_number_gt 3302
_reflns_number_total 5582
_reflns_threshold_expression 'I > 2\s(I)'
_cod_data_source_file ol6b02530_si_003.cif
_cod_data_source_block exp_5524
_cod_database_code 1555812
_shelxl_version_number 2014-3
_chemical_oxdiff_formula C35H31N7
_shelx_space_group_comment
;
The symmetry employed for this shelxl refinement is uniquely defined
by the following loop, which should always be used as a source of
symmetry information in preference to the above space-group names.
They are only intended as comments.
;
_shelx_estimated_absorpt_t_max 0.996
_shelx_estimated_absorpt_t_min 0.992
_reflns_odcompleteness_completeness 99.23
_reflns_odcompleteness_iscentric 1
_reflns_odcompleteness_theta 25.97
_olex2_refinement_description
;
1. Fixed Uiso
 At 1.2 times of:
  All C(H) groups
 At 1.5 times of:
  All C(H,H,H) groups
2.a Aromatic/amide H refined with riding coordinates:
 C2(H2), C3(H3), C4(H4), C8(H8), C9(H9), C10(H10), C14(H14), C15(H15),
 C16(H16), C20(H20), C21(H21), C22(H22), C27(H27), C28(H28), C29(H29), C31(H31),
  C32(H32), C33(H33), C34(H34)
2.b Idealised Me refined as rotating group:
 C6(H6A,H6B,H6C), C12(H12A,H12B,H12C), C18(H18A,H18B,H18C), C25(H25A,H25B,H25C)
;
_olex2_submission_special_instructions 'No special instructions were received'

loop_
_space_group_symop_operation_xyz
'x, y, z'
'-x, y+1/2, -z+1/2'
'-x, -y, -z'
'x, -y-1/2, z-1/2'

loop_
_atom_site_label
_atom_site_type_symbol
_atom_site_fract_x
_atom_site_fract_y
_atom_site_fract_z
_atom_site_U_iso_or_equiv
_atom_site_adp_type
_atom_site_occupancy
_atom_site_site_symmetry_order
_atom_site_calc_flag
_atom_site_refinement_flags_posn
C1 C 0.14973(15) 0.5594(2) 0.56800(17) 0.0358(6) Uani 1 1 d .
C2 C 0.07625(16) 0.5826(2) 0.58865(19) 0.0443(7) Uani 1 1 d .
H2 H 0.0643 0.5532 0.6410 0.053 Uiso 1 1 calc R
C3 C 0.02230(17) 0.6493(3) 0.5307(2) 0.0489(8) Uani 1 1 d .
H3 H -0.0286 0.6643 0.5424 0.059 Uiso 1 1 calc R
C4 C 0.04000(15) 0.6951(2) 0.45593(19) 0.0453(7) Uani 1 1 d .
H4 H 0.0024 0.7415 0.4157 0.054 Uiso 1 1 calc R
C5 C 0.11513(15) 0.6707(2) 0.44173(17) 0.0362(6) Uani 1 1 d .
C6 C 0.08784(19) 0.6843(4) 0.2853(2) 0.0808(11) Uani 1 1 d .
H6A H 0.1069 0.7272 0.2388 0.121 Uiso 1 1 calc GR
H6B H 0.0341 0.7126 0.2861 0.121 Uiso 1 1 calc GR
H6C H 0.0878 0.5929 0.2759 0.121 Uiso 1 1 calc GR
C7 C 0.22058(16) 0.7226(2) 0.36931(16) 0.0351(6) Uani 1 1 d .
C8 C 0.26777(16) 0.7937(2) 0.43411(17) 0.0391(7) Uani 1 1 d .
H8 H 0.2455 0.8350 0.4767 0.047 Uiso 1 1 calc R
C9 C 0.34680(16) 0.8024(2) 0.43486(17) 0.0406(7) Uani 1 1 d .
H9 H 0.3803 0.8506 0.4779 0.049 Uiso 1 1 calc R
C10 C 0.37767(16) 0.7405(2) 0.37246(17) 0.0396(7) Uani 1 1 d .
H10 H 0.4323 0.7458 0.3716 0.047 Uiso 1 1 calc R
C11 C 0.32740(16) 0.6715(2) 0.31198(16) 0.0369(6) Uani 1 1 d .
C12 C 0.3433(2) 0.6453(3) 0.16132(17) 0.0564(8) Uani 1 1 d .
H12A H 0.3917 0.6834 0.1498 0.085 Uiso 1 1 calc GR
H12B H 0.3011 0.7085 0.1526 0.085 Uiso 1 1 calc GR
H12C H 0.3276 0.5743 0.1220 0.085 Uiso 1 1 calc GR
C13 C 0.38005(14) 0.4775(2) 0.26932(16) 0.0342(6) Uani 1 1 d .
C14 C 0.41230(15) 0.4021(2) 0.21250(16) 0.0404(7) Uani 1 1 d .
H14 H 0.4227 0.4353 0.1603 0.048 Uiso 1 1 calc R
C15 C 0.42818(15) 0.2787(3) 0.23535(17) 0.0437(7) Uani 1 1 d .
H15 H 0.4487 0.2246 0.1975 0.052 Uiso 1 1 calc R
C16 C 0.41509(15) 0.2313(2) 0.31212(17) 0.0400(7) Uani 1 1 d .
H16 H 0.4252 0.1453 0.3274 0.048 Uiso 1 1 calc R
C17 C 0.38641(13) 0.3148(2) 0.36658(16) 0.0322(6) Uani 1 1 d .
C18 C 0.37716(17) 0.1459(2) 0.46932(18) 0.0496(8) Uani 1 1 d .
H18A H 0.3474 0.0947 0.4223 0.074 Uiso 1 1 calc GR
H18B H 0.3551 0.1342 0.5209 0.074 Uiso 1 1 calc GR
H18C H 0.4327 0.1197 0.4814 0.074 Uiso 1 1 calc GR
C19 C 0.36125(14) 0.3682(2) 0.50827(15) 0.0305(6) Uani 1 1 d .
C20 C 0.42643(15) 0.4340(2) 0.55197(17) 0.0369(6) Uani 1 1 d .
H20 H 0.4762 0.4240 0.5362 0.044 Uiso 1 1 calc R
C21 C 0.41901(16) 0.5142(2) 0.61829(18) 0.0421(7) Uani 1 1 d .
H21 H 0.4636 0.5596 0.6483 0.050 Uiso 1 1 calc R
C22 C 0.34710(16) 0.5281(2) 0.64081(16) 0.0380(6) Uani 1 1 d .
H22 H 0.3427 0.5812 0.6878 0.046 Uiso 1 1 calc R
C23 C 0.28087(14) 0.4661(2) 0.59623(16) 0.0322(6) Uani 1 1 d .
C24 C 0.28734(14) 0.3837(2) 0.52904(15) 0.0281(6) Uani 1 1 d .
C25 C 0.20021(19) 0.4594(3) 0.70784(18) 0.0614(9) Uani 1 1 d .
H25A H 0.1985 0.5390 0.7388 0.092 Uiso 1 1 calc GR
H25B H 0.2461 0.4100 0.7363 0.092 Uiso 1 1 calc GR
H25C H 0.1518 0.4113 0.7079 0.092 Uiso 1 1 calc GR
C26 C 0.21891(13) 0.3116(2) 0.47834(15) 0.0287(6) Uani 1 1 d .
C27 C 0.19073(14) 0.3425(2) 0.39399(16) 0.0336(6) Uani 1 1 d .
H27 H 0.2108 0.4151 0.3707 0.040 Uiso 1 1 calc R
C28 C 0.13289(15) 0.2693(2) 0.34123(17) 0.0397(6) Uani 1 1 d .
H28 H 0.1136 0.2935 0.2831 0.048 Uiso 1 1 calc R
C29 C 0.10421(14) 0.1638(2) 0.37280(17) 0.0378(6) Uani 1 1 d .
H29 H 0.0661 0.1135 0.3360 0.045 Uiso 1 1 calc R
C30 C 0.13038(14) 0.1281(2) 0.45976(16) 0.0329(6) Uani 1 1 d .
C31 C 0.10169(15) 0.0188(2) 0.49399(19) 0.0427(7) Uani 1 1 d .
H31 H 0.0640 -0.0327 0.4577 0.051 Uiso 1 1 calc R
C32 C 0.12693(16) -0.0140(2) 0.5777(2) 0.0472(7) Uani 1 1 d .
H32 H 0.1065 -0.0876 0.5995 0.057 Uiso 1 1 calc R
C33 C 0.18335(15) 0.0606(2) 0.63238(19) 0.0438(7) Uani 1 1 d .
H33 H 0.2008 0.0375 0.6910 0.053 Uiso 1 1 calc R
C34 C 0.21281(14) 0.1656(2) 0.60121(17) 0.0363(6) Uani 1 1 d .
H34 H 0.2511 0.2148 0.6386 0.044 Uiso 1 1 calc R
C35 C 0.18779(13) 0.2037(2) 0.51419(16) 0.0299(6) Uani 1 1 d .
N1 N 0.20650(13) 0.48582(19) 0.61962(14) 0.0392(5) Uani 1 1 d .
N2 N 0.16883(12) 0.60413(18) 0.49631(13) 0.0344(5) Uani 1 1 d .
N3 N 0.13915(12) 0.71395(19) 0.36672(14) 0.0399(5) Uani 1 1 d .
N4 N 0.24921(13) 0.66375(18) 0.30822(13) 0.0367(5) Uani 1 1 d .
N5 N 0.35737(14) 0.60048(19) 0.24933(13) 0.0431(6) Uani 1 1 d .
N6 N 0.36943(12) 0.43524(18) 0.34534(13) 0.0328(5) Uani 1 1 d .
N7 N 0.37170(12) 0.27765(18) 0.44475(13) 0.0358(5) Uani 1 1 d .

loop_
_atom_site_aniso_label
_atom_site_aniso_U_11
_atom_site_aniso_U_22
_atom_site_aniso_U_33
_atom_site_aniso_U_23
_atom_site_aniso_U_13
_atom_site_aniso_U_12
C1 0.0415(16) 0.0329(14) 0.0357(16) -0.0085(12) 0.0143(13) -0.0037(12)
C2 0.0467(17) 0.0432(16) 0.0484(19) -0.0088(14) 0.0223(15) -0.0020(14)
C3 0.0408(17) 0.0439(17) 0.066(2) -0.0150(15) 0.0209(16) -0.0014(14)
C4 0.0347(16) 0.0377(15) 0.060(2) -0.0082(14) 0.0013(14) 0.0049(12)
C5 0.0383(15) 0.0303(14) 0.0381(17) -0.0079(12) 0.0038(13) -0.0022(12)
C6 0.056(2) 0.131(3) 0.048(2) 0.003(2) -0.0085(18) 0.006(2)
C7 0.0492(17) 0.0274(13) 0.0273(15) 0.0042(11) 0.0042(13) 0.0034(12)
C8 0.0514(17) 0.0332(14) 0.0341(16) -0.0015(12) 0.0120(13) 0.0013(13)
C9 0.0530(18) 0.0348(14) 0.0341(16) -0.0034(12) 0.0088(13) -0.0077(13)
C10 0.0467(16) 0.0349(14) 0.0392(17) 0.0017(12) 0.0138(14) -0.0049(12)
C11 0.0575(18) 0.0287(14) 0.0274(15) 0.0071(11) 0.0153(14) 0.0001(13)
C12 0.096(2) 0.0455(17) 0.0313(17) 0.0056(13) 0.0213(17) -0.0083(16)
C13 0.0357(14) 0.0382(14) 0.0296(15) -0.0050(12) 0.0086(12) -0.0069(12)
C14 0.0463(16) 0.0492(17) 0.0275(15) -0.0094(13) 0.0121(13) -0.0094(13)
C15 0.0457(17) 0.0503(17) 0.0372(17) -0.0178(14) 0.0131(14) -0.0018(14)
C16 0.0419(16) 0.0341(14) 0.0458(18) -0.0092(13) 0.0131(14) -0.0028(12)
C17 0.0287(13) 0.0304(13) 0.0379(16) -0.0015(12) 0.0076(12) -0.0013(11)
C18 0.065(2) 0.0354(15) 0.0525(19) 0.0078(13) 0.0201(16) 0.0065(14)
C19 0.0317(14) 0.0301(13) 0.0301(15) 0.0088(11) 0.0074(12) 0.0029(11)
C20 0.0313(14) 0.0379(15) 0.0407(17) 0.0145(13) 0.0058(13) -0.0050(12)
C21 0.0443(17) 0.0365(15) 0.0402(18) 0.0056(13) -0.0036(14) -0.0137(13)
C22 0.0536(18) 0.0296(13) 0.0292(15) -0.0002(11) 0.0046(13) -0.0065(13)
C23 0.0410(15) 0.0291(13) 0.0271(15) 0.0039(11) 0.0088(12) -0.0006(12)
C24 0.0315(13) 0.0266(12) 0.0254(14) 0.0030(10) 0.0039(11) -0.0027(10)
C25 0.082(2) 0.069(2) 0.043(2) 0.0145(16) 0.0351(18) 0.0162(18)
C26 0.0274(13) 0.0303(13) 0.0292(15) -0.0018(11) 0.0074(11) 0.0030(11)
C27 0.0375(15) 0.0343(14) 0.0295(15) 0.0024(12) 0.0079(12) 0.0026(11)
C28 0.0394(16) 0.0489(16) 0.0291(15) -0.0038(13) 0.0028(13) 0.0011(13)
C29 0.0297(14) 0.0466(16) 0.0353(16) -0.0091(13) 0.0022(12) -0.0004(12)
C30 0.0271(13) 0.0334(14) 0.0378(16) -0.0052(12) 0.0058(12) 0.0026(11)
C31 0.0354(15) 0.0378(15) 0.054(2) -0.0037(14) 0.0071(14) -0.0064(12)
C32 0.0459(17) 0.0376(15) 0.058(2) 0.0113(14) 0.0108(16) -0.0072(13)
C33 0.0412(16) 0.0452(16) 0.0444(18) 0.0122(13) 0.0069(14) -0.0016(13)
C34 0.0316(14) 0.0371(14) 0.0386(16) 0.0040(12) 0.0033(12) 0.0001(12)
C35 0.0253(13) 0.0312(13) 0.0334(15) 0.0001(11) 0.0063(11) 0.0050(11)
N1 0.0472(14) 0.0435(13) 0.0305(13) 0.0023(10) 0.0165(11) 0.0035(11)
N2 0.0384(12) 0.0335(12) 0.0323(13) -0.0016(10) 0.0097(10) 0.0011(10)
N3 0.0391(13) 0.0437(13) 0.0333(14) 0.0003(10) -0.0015(11) 0.0006(10)
N4 0.0506(14) 0.0322(11) 0.0265(12) 0.0019(9) 0.0060(11) -0.0012(10)
N5 0.0699(16) 0.0366(12) 0.0272(13) 0.0015(10) 0.0200(12) -0.0024(11)
N6 0.0366(12) 0.0355(12) 0.0287(13) 0.0002(9) 0.0122(10) 0.0003(9)
N7 0.0412(13) 0.0303(11) 0.0397(14) 0.0066(10) 0.0171(11) 0.0041(10)

loop_
_atom_type_symbol
_atom_type_description
_atom_type_scat_dispersion_real
_atom_type_scat_dispersion_imag
_atom_type_scat_source
C C 0.0033 0.0016 'International Tables Vol C Tables 4.2.6.8 and 6.1.1.4'
H H 0.0000 0.0000 'International Tables Vol C Tables 4.2.6.8 and 6.1.1.4'
N N 0.0061 0.0033 'International Tables Vol C Tables 4.2.6.8 and 6.1.1.4'

loop_
_geom_angle_atom_site_label_1
_geom_angle_atom_site_label_2
_geom_angle_atom_site_label_3
_geom_angle
N1 C1 C2 122.0(2)
N2 C1 C2 122.2(3)
N2 C1 N1 115.8(2)
C1 C2 H2 121.2
C3 C2 C1 117.5(3)
C3 C2 H2 121.2
C2 C3 H3 119.2
C2 C3 C4 121.5(3)
C4 C3 H3 119.2
C3 C4 H4 121.4
C3 C4 C5 117.1(3)
C5 C4 H4 121.4
C4 C5 N3 121.5(3)
N2 C5 C4 122.9(2)
N2 C5 N3 115.6(2)
H6A C6 H6B 109.5
H6A C6 H6C 109.5
H6B C6 H6C 109.5
N3 C6 H6A 109.5
N3 C6 H6B 109.5
N3 C6 H6C 109.5
C8 C7 N3 119.3(2)
N4 C7 C8 122.8(2)
N4 C7 N3 117.9(2)
C7 C8 H8 120.8
C9 C8 C7 118.4(2)
C9 C8 H8 120.8
C8 C9 H9 120.2
C8 C9 C10 119.6(3)
C10 C9 H9 120.2
C9 C10 H10 120.9
C11 C10 C9 118.3(2)
C11 C10 H10 120.9
C10 C11 N5 120.1(2)
N4 C11 C10 123.6(2)
N4 C11 N5 116.3(2)
H12A C12 H12B 109.5
H12A C12 H12C 109.5
H12B C12 H12C 109.5
N5 C12 H12A 109.5
N5 C12 H12B 109.5
N5 C12 H12C 109.5
N5 C13 C14 121.4(2)
N6 C13 C14 122.5(2)
N6 C13 N5 116.1(2)
C13 C14 H14 121.4
C15 C14 C13 117.2(2)
C15 C14 H14 121.4
C14 C15 H15 119.3
C14 C15 C16 121.4(2)
C16 C15 H15 119.3
C15 C16 H16 121.3
C15 C16 C17 117.4(2)
C17 C16 H16 121.3
N6 C17 C16 122.4(2)
N6 C17 N7 115.4(2)
N7 C17 C16 122.2(2)
H18A C18 H18B 109.5
H18A C18 H18C 109.5
H18B C18 H18C 109.5
N7 C18 H18A 109.5
N7 C18 H18B 109.5
N7 C18 H18C 109.5
C20 C19 C24 120.9(2)
C20 C19 N7 118.9(2)
C24 C19 N7 120.0(2)
C19 C20 H20 120.0
C21 C20 C19 120.0(2)
C21 C20 H20 120.0
C20 C21 H21 120.1
C22 C21 C20 119.8(2)
C22 C21 H21 120.1
C21 C22 H22 119.5
C21 C22 C23 121.1(2)
C23 C22 H22 119.5
C22 C23 C24 120.0(2)
C22 C23 N1 119.6(2)
C24 C23 N1 120.5(2)
C19 C24 C23 118.3(2)
C19 C24 C26 118.4(2)
C23 C24 C26 123.4(2)
H25A C25 H25B 109.5
H25A C25 H25C 109.5
H25B C25 H25C 109.5
N1 C25 H25A 109.5
N1 C25 H25B 109.5
N1 C25 H25C 109.5
C27 C26 C24 119.2(2)
C27 C26 C35 119.5(2)
C35 C26 C24 120.9(2)
C26 C27 H27 119.3
C26 C27 C28 121.4(2)
C28 C27 H27 119.3
C27 C28 H28 119.9
C29 C28 C27 120.3(2)
C29 C28 H28 119.9
C28 C29 H29 119.6
C28 C29 C30 120.8(2)
C30 C29 H29 119.6
C29 C30 C35 119.1(2)
C31 C30 C29 121.9(2)
C31 C30 C35 119.0(2)
C30 C31 H31 119.4
C32 C31 C30 121.3(2)
C32 C31 H31 119.4
C31 C32 H32 119.9
C31 C32 C33 120.2(2)
C33 C32 H32 119.9
C32 C33 H33 120.0
C34 C33 C32 120.0(3)
C34 C33 H33 120.0
C33 C34 H34 119.2
C33 C34 C35 121.7(2)
C35 C34 H34 119.2
C30 C35 C26 118.8(2)
C34 C35 C26 123.4(2)
C34 C35 C30 117.9(2)
C1 N1 C23 119.8(2)
C1 N1 C25 119.7(2)
C23 N1 C25 118.2(2)
C5 N2 C1 118.7(2)
C5 N3 C6 116.7(2)
C7 N3 C5 117.5(2)
C7 N3 C6 118.0(2)
C7 N4 C11 117.4(2)
C11 N5 C12 119.1(2)
C13 N5 C11 117.68(19)
C13 N5 C12 121.0(2)
C13 N6 C17 119.0(2)
C17 N7 C18 120.4(2)
C17 N7 C19 121.21(19)
C19 N7 C18 117.9(2)

loop_
_geom_bond_atom_site_label_1
_geom_bond_atom_site_label_2
_geom_bond_distance
C1 C2 1.398(3)
C1 N1 1.384(3)
C1 N2 1.335(3)
C2 H2 0.9500
C2 C3 1.365(4)
C3 H3 0.9500
C3 C4 1.375(4)
C4 H4 0.9500
C4 C5 1.388(3)
C5 N2 1.335(3)
C5 N3 1.415(3)
C6 H6A 0.9800
C6 H6B 0.9800
C6 H6C 0.9800
C6 N3 1.445(4)
C7 C8 1.396(3)
C7 N3 1.404(3)
C7 N4 1.331(3)
C8 H8 0.9500
C8 C9 1.368(3)
C9 H9 0.9500
C9 C10 1.383(3)
C10 H10 0.9500
C10 C11 1.368(4)
C11 N4 1.344(3)
C11 N5 1.427(3)
C12 H12A 0.9800
C12 H12B 0.9800
C12 H12C 0.9800
C12 N5 1.449(3)
C13 C14 1.403(3)
C13 N5 1.379(3)
C13 N6 1.335(3)
C14 H14 0.9500
C14 C15 1.370(4)
C15 H15 0.9500
C15 C16 1.379(3)
C16 H16 0.9500
C16 C17 1.397(3)
C17 N6 1.337(3)
C17 N7 1.375(3)
C18 H18A 0.9800
C18 H18B 0.9800
C18 H18C 0.9800
C18 N7 1.447(3)
C19 C20 1.385(3)
C19 C24 1.394(3)
C19 N7 1.430(3)
C20 H20 0.9500
C20 C21 1.379(4)
C21 H21 0.9500
C21 C22 1.371(3)
C22 H22 0.9500
C22 C23 1.383(3)
C23 C24 1.401(3)
C23 N1 1.425(3)
C24 C26 1.498(3)
C25 H25A 0.9800
C25 H25B 0.9800
C25 H25C 0.9800
C25 N1 1.454(3)
C26 C27 1.368(3)
C26 C35 1.430(3)
C27 H27 0.9500
C27 C28 1.400(3)
C28 H28 0.9500
C28 C29 1.359(3)
C29 H29 0.9500
C29 C30 1.414(3)
C30 C31 1.412(3)
C30 C35 1.423(3)
C31 H31 0.9500
C31 C32 1.357(4)
C32 H32 0.9500
C32 C33 1.409(4)
C33 H33 0.9500
C33 C34 1.359(3)
C34 H34 0.9500
C34 C35 1.419(3)
